data_4508492
loop_
_publ_author_name
'Mukherjee, Sandip'
'Samanta, Dipak'
'Mukherjee, Partha Sarathi'

_publ_section_title
;
 New Structural Topologies in a Series of 3d Metal Complexes with Isomeric
 Phenylenediacetates and 1,3,5-Tris(1-imidazolyl)benzene Ligand:
 Syntheses, Structures, and Magnetic and Luminescence Properties
;
_journal_issue 12
_journal_name_full 'Crystal Growth &amp; Design'
_journal_page_first 5335
_journal_paper_doi 10.1021/cg4011967
_journal_volume 13
_journal_year 2013
_chemical_formula_moiety 'C60 H50 Co3 N12 O13, 2(O)'
_chemical_formula_sum 'C60 H50 Co3 N12 O15'
_chemical_formula_weight 1355.91
_chemical_name_systematic
;
 ?
;
_space_group_IT_number 2
_symmetry_cell_setting triclinic
_symmetry_space_group_name_Hall '-P 1'
_symmetry_space_group_name_H-M 'P -1'
_atom_sites_solution_hydrogens geom
_atom_sites_solution_primary direct
_atom_sites_solution_secondary difmap
_audit_creation_method SHELXL-97
_cell_angle_alpha 91.459(6)
_cell_angle_beta 93.380(5)
_cell_angle_gamma 93.366(5)
_cell_formula_units_Z 2
_cell_length_a 8.1702(4)
_cell_length_b 15.7344(13)
_cell_length_c 22.5501(15)
_cell_measurement_reflns_used 13331
_cell_measurement_temperature 293(2)
_cell_measurement_theta_max 29.43
_cell_measurement_theta_min 2.93
_cell_volume 2887.6(3)
_computing_cell_refinement 'Bruker SMART'
_computing_data_collection 'Bruker SMART'
_computing_data_reduction 'Bruker SAINT'
_computing_molecular_graphics 'ORTEP-3 for Windows (Farrugia, 1999)'
_computing_publication_material WinGX
_computing_structure_refinement 'SHELXL97 (Sheldrick, 2008)'
_computing_structure_solution 'SHELXS97 (Sheldrick, 2008)'
_diffrn_ambient_temperature 293(2)
_diffrn_measured_fraction_theta_full 0.994
_diffrn_measured_fraction_theta_max 0.994
_diffrn_measurement_device_type 'CCD area detector'
_diffrn_measurement_method 'phi and omega scans'
_diffrn_radiation_monochromator graphite
_diffrn_radiation_source 'fine-focus sealed tube'
_diffrn_radiation_type MoK\a
_diffrn_radiation_wavelength 0.71073
_diffrn_reflns_av_R_equivalents 0.1045
_diffrn_reflns_av_unetI/netI 0.1787
_diffrn_reflns_limit_h_max 10
_diffrn_reflns_limit_h_min -11
_diffrn_reflns_limit_k_max 21
_diffrn_reflns_limit_k_min -19
_diffrn_reflns_limit_l_max 24
_diffrn_reflns_limit_l_min -29
_diffrn_reflns_number 27299
_diffrn_reflns_theta_full 27.60
_diffrn_reflns_theta_max 27.60
_diffrn_reflns_theta_min 2.93
_exptl_absorpt_coefficient_mu 0.933
_exptl_absorpt_correction_T_max 0.8071
_exptl_absorpt_correction_T_min 0.6526
_exptl_absorpt_correction_type empirical
_exptl_absorpt_process_details SADABS
_exptl_crystal_colour pink
_exptl_crystal_density_diffrn 1.559
_exptl_crystal_density_method 'not measured'
_exptl_crystal_description rectangular
_exptl_crystal_F_000 1390
_exptl_crystal_size_max 0.50
_exptl_crystal_size_mid 0.26
_exptl_crystal_size_min 0.24
_refine_diff_density_max 0.652
_refine_diff_density_min -0.807
_refine_diff_density_rms 0.094
_refine_ls_extinction_coef 0.0011(3)
_refine_ls_extinction_expression Fc^*^=kFc[1+0.001xFc^2^\l^3^/sin(2\q)]^-1/4^
_refine_ls_extinction_method SHELXL
_refine_ls_goodness_of_fit_ref 0.969
_refine_ls_hydrogen_treatment mixed
_refine_ls_matrix_type full
_refine_ls_number_parameters 814
_refine_ls_number_reflns 13331
_refine_ls_number_restraints 0
_refine_ls_restrained_S_all 0.969
_refine_ls_R_factor_all 0.1718
_refine_ls_R_factor_gt 0.0775
_refine_ls_shift/su_max 0.000
_refine_ls_shift/su_mean 0.000
_refine_ls_structure_factor_coef Fsqd
_refine_ls_weighting_details 'calc w=1/[\s^2^(Fo^2^)+(0.0619P)^2^+0.0000P] where P=(Fo^2^+2Fc^2^)/3'
_refine_ls_weighting_scheme calc
_refine_ls_wR_factor_gt 0.1597
_refine_ls_wR_factor_ref 0.2170
_reflns_number_gt 5625
_reflns_number_total 13331
_reflns_threshold_expression >2\s(I)
_cod_data_source_file cg4011967_si_002.cif
_cod_data_source_block 2
_cod_database_code 4508492

loop_
_symmetry_equiv_pos_as_xyz
'x, y, z'
'-x, -y, -z'

loop_
_atom_site_label
_atom_site_type_symbol
_atom_site_fract_x
_atom_site_fract_y
_atom_site_fract_z
_atom_site_U_iso_or_equiv
_atom_site_adp_type
_atom_site_occupancy
_atom_site_symmetry_multiplicity
_atom_site_calc_flag
_atom_site_refinement_flags
Co1 Co -0.35648(10) -0.46860(6) 0.23573(4) 0.0445(3) Uani 1 1 d .
Co2 Co 0.29246(10) -0.16883(6) -0.02603(4) 0.0478(3) Uani 1 1 d .
Co3 Co 0.81562(9) 0.09031(5) 0.43345(3) 0.0391(2) Uani 1 1 d .
O1 O -0.4614(6) -0.3938(4) 0.1753(2) 0.088(2) Uani 1 1 d .
O2 O -0.2495(6) -0.4495(3) 0.1436(2) 0.0631(13) Uani 1 1 d .
O3 O 0.2041(6) -0.2823(3) -0.0017(2) 0.0726(15) Uani 1 1 d .
O4 O 0.1596(5) -0.2809(3) -0.0976(2) 0.0691(14) Uani 1 1 d .
O5 O 1.5152(6) 0.5443(3) 0.3089(2) 0.0686(15) Uani 1 1 d .
O6 O 1.3632(9) 0.4651(5) 0.2450(3) 0.123(2) Uani 1 1 d .
O7 O 0.9286(5) 0.2135(3) 0.44915(18) 0.0497(11) Uani 1 1 d .
O8 O 0.8270(6) 0.2412(3) 0.5366(2) 0.0698(15) Uani 1 1 d .
O9 O 0.8491(7) 0.0752(4) 0.0404(2) 0.0922(19) Uani 1 1 d .
O10 O 0.7900(7) 0.0826(4) 0.1310(3) 0.100(2) Uani 1 1 d .
O11 O 0.9086(5) 0.0845(3) 0.34453(18) 0.0517(12) Uani 1 1 d .
O12 O 1.0474(5) 0.0324(3) 0.42011(19) 0.0517(11) Uani 1 1 d .
O1W O 0.7701(5) 0.0783(3) 0.52099(18) 0.0501(11) Uani 1 1 d .
O2W O 0.3099(5) -0.0725(3) -0.2422(2) 0.0666(14) Uani 1 1 d .
O3W O -0.7947(7) -0.3772(3) 0.1347(2) 0.0862(17) Uani 1 1 d .
N1 N -0.1567(6) -0.3934(3) 0.2721(2) 0.0458(13) Uani 1 1 d .
N2 N 0.0677(5) -0.3093(3) 0.2898(2) 0.0367(11) Uani 1 1 d .
N3 N 0.3671(6) -0.1309(3) 0.0592(2) 0.0461(13) Uani 1 1 d .
N4 N 0.3768(5) -0.1351(3) 0.15663(19) 0.0340(11) Uani 1 1 d .
N5 N 0.7081(6) -0.0360(3) 0.4140(2) 0.0463(13) Uani 1 1 d .
N6 N 0.5511(6) -0.1341(3) 0.3628(2) 0.0406(12) Uani 1 1 d .
N7 N -0.2604(6) -0.5849(3) 0.2490(2) 0.0517(14) Uani 1 1 d .
N8 N -0.0691(6) -0.6754(4) 0.2614(2) 0.0506(14) Uani 1 1 d .
N9 N 0.4952(6) -0.8209(3) 0.0669(2) 0.0444(13) Uani 1 1 d .
N10 N 0.3306(6) -0.7947(3) 0.1367(2) 0.0428(12) Uani 1 1 d .
N11 N 0.5966(5) -0.8555(3) 0.4071(2) 0.0424(12) Uani 1 1 d .
N12 N 0.3992(5) -0.8063(3) 0.3513(2) 0.0418(12) Uani 1 1 d .
C1 C -0.3214(9) -0.3751(5) 0.0254(4) 0.065(2) Uani 1 1 d .
C2 C -0.1557(8) -0.3796(4) 0.0158(3) 0.0517(17) Uani 1 1 d .
H2 H -0.0779 -0.3659 0.0469 0.062 Uiso 1 1 calc R
C3 C -0.1043(8) -0.4041(4) -0.0391(3) 0.0481(16) Uani 1 1 d .
C4 C -0.2176(12) -0.4232(5) -0.0840(4) 0.075(2) Uani 1 1 d .
H4 H -0.1839 -0.4387 -0.1213 0.090 Uiso 1 1 calc R
C5 C -0.3791(12) -0.4203(6) -0.0756(5) 0.096(3) Uani 1 1 d .
H5 H -0.4555 -0.4351 -0.1069 0.115 Uiso 1 1 calc R
C6 C -0.4327(11) -0.3958(6) -0.0214(5) 0.089(3) Uani 1 1 d .
H6 H -0.5446 -0.3932 -0.0165 0.107 Uiso 1 1 calc R
C7 C -0.3771(11) -0.3447(5) 0.0834(4) 0.096(3) Uani 1 1 d .
H7A H -0.4921 -0.3332 0.0774 0.116 Uiso 1 1 calc R
H7B H -0.3175 -0.2907 0.0936 0.116 Uiso 1 1 calc R
C8 C -0.3606(8) -0.4004(5) 0.1370(3) 0.0577(19) Uani 1 1 d .
C9 C 0.0747(9) -0.4068(4) -0.0479(3) 0.064(2) Uani 1 1 d .
H9A H 0.0903 -0.4378 -0.0847 0.077 Uiso 1 1 calc R
H9B H 0.1275 -0.4363 -0.0155 0.077 Uiso 1 1 calc R
C10 C 0.1517(8) -0.3180(5) -0.0504(3) 0.0525(18) Uani 1 1 d .
C11 C 1.2407(9) 0.4613(5) 0.3880(4) 0.066(2) Uani 1 1 d .
C12 C 1.0950(8) 0.4334(4) 0.4098(3) 0.0577(19) Uani 1 1 d .
H12 H 0.9978 0.4465 0.3895 0.069 Uiso 1 1 calc R
C13 C 1.0856(9) 0.3862(4) 0.4610(3) 0.0549(19) Uani 1 1 d .
C14 C 1.2277(12) 0.3666(7) 0.4905(4) 0.110(4) Uani 1 1 d .
H14 H 1.2250 0.3336 0.5241 0.131 Uiso 1 1 calc R
C15 C 1.3786(10) 0.3969(8) 0.4699(5) 0.123(4) Uani 1 1 d .
H15 H 1.4765 0.3848 0.4902 0.148 Uiso 1 1 calc R
C16 C 1.3812(11) 0.4445(6) 0.4192(4) 0.097(3) Uani 1 1 d .
H16 H 1.4815 0.4655 0.4064 0.117 Uiso 1 1 calc R
C17 C 1.2442(9) 0.5151(6) 0.3339(4) 0.098(3) Uani 1 1 d .
H17A H 1.1411 0.5034 0.3107 0.118 Uiso 1 1 calc R
H17B H 1.2477 0.5743 0.3472 0.118 Uiso 1 1 calc R
C18 C 1.3769(10) 0.5056(6) 0.2941(4) 0.074(2) Uani 1 1 d .
C19 C 0.9193(9) 0.3581(4) 0.4813(3) 0.069(2) Uani 1 1 d .
H19A H 0.8362 0.3751 0.4521 0.083 Uiso 1 1 calc R
H19B H 0.9031 0.3881 0.5184 0.083 Uiso 1 1 calc R
C20 C 0.8925(7) 0.2638(4) 0.4903(3) 0.0475(16) Uani 1 1 d .
C21 C 0.9688(8) -0.0546(4) 0.1641(3) 0.0512(17) Uani 1 1 d .
C22 C 1.0531(7) -0.0148(4) 0.2124(3) 0.0461(16) Uani 1 1 d .
H22 H 1.1233 0.0326 0.2066 0.055 Uiso 1 1 calc R
C23 C 1.0368(7) -0.0430(4) 0.2700(3) 0.0489(17) Uani 1 1 d .
C24 C 0.9346(8) -0.1126(4) 0.2776(3) 0.0552(19) Uani 1 1 d .
H24 H 0.9212 -0.1324 0.3156 0.066 Uiso 1 1 calc R
C25 C 0.8507(8) -0.1539(5) 0.2295(4) 0.064(2) Uani 1 1 d .
H25 H 0.7829 -0.2021 0.2354 0.077 Uiso 1 1 calc R
C26 C 0.8650(8) -0.1254(5) 0.1727(4) 0.065(2) Uani 1 1 d .
H26 H 0.8059 -0.1532 0.1407 0.078 Uiso 1 1 calc R
C27 C 0.9811(10) -0.0182(5) 0.1043(3) 0.075(2) Uani 1 1 d .
H27A H 0.9588 -0.0635 0.0744 0.090 Uiso 1 1 calc R
H27B H 1.0926 0.0049 0.1005 0.090 Uiso 1 1 calc R
C28 C 0.8620(8) 0.0523(4) 0.0920(3) 0.0555(18) Uani 1 1 d .
C29 C 1.1337(8) 0.0014(5) 0.3222(3) 0.060(2) Uani 1 1 d .
H29A H 1.2091 0.0449 0.3075 0.071 Uiso 1 1 calc R
H29B H 1.1984 -0.0396 0.3430 0.071 Uiso 1 1 calc R
C30 C 1.0245(7) 0.0422(4) 0.3652(3) 0.0464(16) Uani 1 1 d .
C31 C 0.2088(7) -0.2554(4) 0.2794(2) 0.0356(13) Uani 1 1 d .
C32 C 0.2269(6) -0.2250(4) 0.2232(2) 0.0352(13) Uani 1 1 d .
H32 H 0.1539 -0.2437 0.1917 0.042 Uiso 1 1 calc R
C33 C 0.3546(6) -0.1667(3) 0.2143(2) 0.0312(12) Uani 1 1 d .
C34 C 0.4605(7) -0.1366(4) 0.2603(3) 0.0396(14) Uani 1 1 d .
H34 H 0.5442 -0.0958 0.2541 0.048 Uiso 1 1 calc R
C35 C 0.4407(6) -0.1679(4) 0.3159(2) 0.0359(13) Uani 1 1 d .
C36 C 0.3147(7) -0.2271(4) 0.3263(3) 0.0390(14) Uani 1 1 d .
H36 H 0.3017 -0.2473 0.3642 0.047 Uiso 1 1 calc R
C37 C -0.0245(7) -0.3577(4) 0.2488(3) 0.0417(14) Uani 1 1 d .
H37 H 0.0011 -0.3652 0.2095 0.050 Uiso 1 1 calc R
C38 C -0.0099(8) -0.3137(4) 0.3421(3) 0.0499(17) Uani 1 1 d .
H38 H 0.0244 -0.2868 0.3783 0.060 Uiso 1 1 calc R
C39 C -0.1472(8) -0.3654(4) 0.3300(3) 0.0540(18) Uani 1 1 d .
H39 H -0.2242 -0.3797 0.3574 0.065 Uiso 1 1 calc R
C40 C 0.3286(7) -0.1758(4) 0.1057(3) 0.0476(16) Uani 1 1 d .
H40 H 0.2743 -0.2295 0.1031 0.057 Uiso 1 1 calc R
C41 C 0.4520(8) -0.0583(4) 0.1424(3) 0.0491(16) Uani 1 1 d .
H41 H 0.4984 -0.0158 0.1687 0.059 Uiso 1 1 calc R
C42 C 0.4444(8) -0.0573(4) 0.0824(3) 0.0532(18) Uani 1 1 d .
H42 H 0.4860 -0.0129 0.0602 0.064 Uiso 1 1 calc R
C43 C 0.5947(7) -0.0507(4) 0.3712(3) 0.0497(16) Uani 1 1 d .
H43 H 0.5488 -0.0081 0.3490 0.060 Uiso 1 1 calc R
C44 C 0.6442(8) -0.1746(5) 0.4041(3) 0.0575(18) Uani 1 1 d .
H44 H 0.6419 -0.2330 0.4098 0.069 Uiso 1 1 calc R
C45 C 0.7403(8) -0.1144(5) 0.4350(3) 0.0565(18) Uani 1 1 d .
H45 H 0.8166 -0.1246 0.4658 0.068 Uiso 1 1 calc R
C46 C 0.0784(6) -0.7177(4) 0.2547(3) 0.0403(14) Uani 1 1 d .
C47 C 0.1299(7) -0.7348(4) 0.1980(3) 0.0474(16) Uani 1 1 d .
H47 H 0.0684 -0.7198 0.1642 0.057 Uiso 1 1 calc R
C48 C 0.2753(6) -0.7747(4) 0.1935(3) 0.0367(14) Uani 1 1 d .
C49 C 0.3646(7) -0.7984(4) 0.2440(2) 0.0401(14) Uani 1 1 d .
H49 H 0.4613 -0.8260 0.2406 0.048 Uiso 1 1 calc R
C50 C 0.3094(7) -0.7808(4) 0.2991(3) 0.0421(15) Uani 1 1 d .
C51 C 0.1659(7) -0.7397(4) 0.3058(3) 0.0439(15) Uani 1 1 d .
H51 H 0.1298 -0.7274 0.3432 0.053 Uiso 1 1 calc R
C52 C -0.1205(8) -0.6108(5) 0.2321(3) 0.063(2) Uani 1 1 d .
H52 H -0.0634 -0.5855 0.2020 0.075 Uiso 1 1 calc R
C53 C -0.1798(8) -0.6923(5) 0.3046(3) 0.069(2) Uani 1 1 d .
H53 H -0.1736 -0.7331 0.3337 0.082 Uiso 1 1 calc R
C54 C -0.2978(9) -0.6371(5) 0.2956(4) 0.072(2) Uani 1 1 d .
H54 H -0.3907 -0.6344 0.3173 0.087 Uiso 1 1 calc R
C55 C 0.4864(7) -0.8019(4) 0.1231(3) 0.0449(16) Uani 1 1 d .
H55 H 0.5766 -0.7942 0.1503 0.054 Uiso 1 1 calc R
C56 C 0.2344(7) -0.8094(4) 0.0862(3) 0.0514(18) Uani 1 1 d .
H56 H 0.1207 -0.8080 0.0819 0.062 Uiso 1 1 calc R
C57 C 0.3389(8) -0.8270(4) 0.0425(3) 0.0520(17) Uani 1 1 d .
H57 H 0.3078 -0.8407 0.0029 0.062 Uiso 1 1 calc R
C58 C 0.5492(7) -0.8352(4) 0.3537(3) 0.0417(15) Uani 1 1 d .
H58 H 0.6124 -0.8402 0.3209 0.050 Uiso 1 1 calc R
C59 C 0.4702(9) -0.8434(7) 0.4409(3) 0.093(3) Uani 1 1 d .
H59 H 0.4690 -0.8535 0.4813 0.111 Uiso 1 1 calc R
C60 C 0.3448(9) -0.8143(6) 0.4071(3) 0.091(3) Uani 1 1 d .
H60 H 0.2418 -0.8022 0.4194 0.110 Uiso 1 1 calc R
H1W H 0.7647 0.1256 0.5378 0.08(3) Uiso 1 1 d R
H2W H 0.7810 0.0308 0.5443 0.07(2) Uiso 1 1 d R

loop_
_atom_site_aniso_label
_atom_site_aniso_U_11
_atom_site_aniso_U_22
_atom_site_aniso_U_33
_atom_site_aniso_U_23
_atom_site_aniso_U_13
_atom_site_aniso_U_12
Co1 0.0382(5) 0.0470(5) 0.0496(6) 0.0010(4) 0.0078(4) 0.0078(4)
Co2 0.0464(5) 0.0637(6) 0.0350(5) 0.0060(4) 0.0095(4) 0.0088(4)
Co3 0.0418(5) 0.0459(5) 0.0305(5) 0.0013(4) 0.0032(3) 0.0080(4)
O1 0.055(3) 0.147(6) 0.070(4) 0.040(4) 0.024(3) 0.029(3)
O2 0.084(4) 0.059(3) 0.047(3) 0.000(2) 0.001(2) 0.018(3)
O3 0.083(4) 0.088(4) 0.045(3) -0.012(3) 0.014(3) -0.013(3)
O4 0.060(3) 0.071(4) 0.076(4) 0.023(3) -0.001(2) -0.006(3)
O5 0.051(3) 0.079(4) 0.078(4) 0.001(3) 0.022(3) 0.007(3)
O6 0.122(6) 0.114(6) 0.126(7) -0.030(5) -0.015(5) 0.003(5)
O7 0.054(3) 0.048(3) 0.048(3) 0.001(2) 0.015(2) -0.001(2)
O8 0.118(4) 0.055(3) 0.038(3) -0.005(2) 0.026(3) -0.008(3)
O9 0.123(5) 0.120(5) 0.040(3) 0.012(3) -0.008(3) 0.065(4)
O10 0.119(5) 0.083(4) 0.108(5) 0.033(4) 0.041(4) 0.055(4)
O11 0.059(3) 0.061(3) 0.039(3) 0.007(2) 0.012(2) 0.026(2)
O12 0.049(3) 0.069(3) 0.039(3) 0.002(2) 0.0039(19) 0.017(2)
O1W 0.074(3) 0.044(3) 0.034(3) 0.009(2) 0.010(2) 0.005(2)
O2W 0.049(3) 0.085(4) 0.067(3) -0.011(3) 0.005(2) 0.022(3)
O3W 0.093(4) 0.072(4) 0.094(5) -0.016(3) 0.015(3) 0.007(3)
N1 0.048(3) 0.039(3) 0.050(4) 0.002(2) 0.012(2) -0.004(2)
N2 0.036(3) 0.040(3) 0.035(3) 0.005(2) 0.013(2) -0.003(2)
N3 0.053(3) 0.047(3) 0.038(3) -0.002(3) 0.006(2) 0.004(3)
N4 0.037(3) 0.043(3) 0.021(3) -0.003(2) 0.0020(18) -0.005(2)
N5 0.052(3) 0.051(3) 0.037(3) 0.004(2) -0.001(2) 0.008(3)
N6 0.042(3) 0.044(3) 0.035(3) 0.000(2) -0.003(2) 0.006(2)
N7 0.043(3) 0.055(4) 0.059(4) 0.005(3) 0.014(3) 0.007(3)
N8 0.044(3) 0.052(3) 0.058(4) 0.009(3) 0.015(3) 0.016(3)
N9 0.041(3) 0.058(3) 0.036(3) 0.006(2) 0.000(2) 0.011(3)
N10 0.039(3) 0.057(3) 0.033(3) 0.009(2) 0.005(2) 0.006(2)
N11 0.038(3) 0.059(3) 0.030(3) -0.009(2) 0.006(2) 0.006(2)
N12 0.036(3) 0.058(3) 0.033(3) -0.002(2) 0.009(2) 0.012(2)
C1 0.065(5) 0.061(5) 0.075(6) 0.035(4) 0.016(4) 0.016(4)
C2 0.060(4) 0.054(4) 0.044(4) 0.020(3) 0.008(3) 0.015(3)
C3 0.057(4) 0.043(4) 0.043(4) 0.002(3) 0.002(3) -0.003(3)
C4 0.109(7) 0.050(5) 0.061(6) 0.002(4) -0.006(5) -0.023(5)
C5 0.092(7) 0.070(6) 0.117(9) 0.013(6) -0.030(6) -0.046(6)
C6 0.060(5) 0.093(7) 0.116(9) 0.043(6) -0.004(5) 0.002(5)
C7 0.117(7) 0.076(6) 0.111(8) 0.056(5) 0.063(6) 0.051(5)
C8 0.052(4) 0.062(5) 0.060(5) 0.006(4) 0.005(3) 0.011(4)
C9 0.076(5) 0.038(4) 0.083(6) 0.004(4) 0.035(4) 0.002(4)
C10 0.049(4) 0.060(5) 0.053(5) 0.014(4) 0.014(3) 0.020(3)
C11 0.048(4) 0.054(5) 0.097(6) 0.006(4) 0.013(4) -0.001(4)
C12 0.061(4) 0.053(4) 0.063(5) 0.018(4) 0.026(4) 0.007(4)
C13 0.070(5) 0.032(4) 0.063(5) -0.002(3) 0.025(4) -0.013(3)
C14 0.086(7) 0.151(11) 0.090(8) 0.040(7) -0.001(5) -0.010(7)
C15 0.051(6) 0.192(13) 0.123(9) 0.044(9) -0.028(5) -0.003(7)
C16 0.081(6) 0.114(8) 0.091(7) 0.043(6) -0.016(5) -0.038(6)
C17 0.054(5) 0.119(8) 0.130(8) 0.076(7) 0.033(5) 0.026(5)
C18 0.063(5) 0.066(6) 0.097(7) 0.015(5) 0.007(5) 0.016(5)
C19 0.095(6) 0.043(4) 0.076(6) 0.008(4) 0.044(5) 0.006(4)
C20 0.045(4) 0.065(5) 0.033(4) -0.005(3) 0.005(3) 0.012(3)
C21 0.057(4) 0.051(4) 0.047(4) -0.008(3) -0.004(3) 0.028(4)
C22 0.037(3) 0.032(3) 0.072(5) 0.004(3) 0.014(3) 0.013(3)
C23 0.036(3) 0.051(4) 0.063(5) 0.005(3) 0.022(3) 0.012(3)
C24 0.050(4) 0.050(4) 0.070(5) 0.016(4) 0.024(4) 0.016(3)
C25 0.041(4) 0.045(4) 0.108(7) -0.006(5) 0.017(4) 0.010(3)
C26 0.052(4) 0.051(5) 0.090(7) -0.019(4) -0.008(4) 0.019(4)
C27 0.086(6) 0.079(6) 0.062(6) 0.003(4) -0.017(4) 0.036(5)
C28 0.059(4) 0.051(4) 0.057(5) 0.009(4) -0.004(3) 0.012(4)
C29 0.049(4) 0.073(5) 0.061(5) 0.001(4) 0.017(3) 0.024(4)
C30 0.046(4) 0.043(4) 0.051(4) -0.002(3) 0.009(3) 0.009(3)
C31 0.044(3) 0.043(3) 0.022(3) 0.002(2) 0.009(2) 0.008(3)
C32 0.032(3) 0.040(3) 0.033(3) -0.007(3) 0.003(2) -0.002(3)
C33 0.037(3) 0.039(3) 0.017(3) -0.001(2) 0.003(2) 0.003(3)
C34 0.043(3) 0.034(3) 0.043(4) 0.003(3) 0.009(3) 0.004(3)
C35 0.035(3) 0.038(3) 0.035(3) 0.001(3) 0.003(2) 0.003(3)
C36 0.046(3) 0.044(4) 0.028(3) 0.003(3) 0.008(2) 0.003(3)
C37 0.048(4) 0.043(4) 0.034(4) 0.002(3) 0.006(3) 0.000(3)
C38 0.051(4) 0.058(4) 0.042(4) -0.002(3) 0.016(3) -0.002(3)
C39 0.060(4) 0.059(5) 0.043(4) -0.005(3) 0.021(3) -0.006(4)
C40 0.051(4) 0.060(4) 0.032(4) 0.011(3) 0.010(3) 0.003(3)
C41 0.062(4) 0.044(4) 0.040(4) -0.004(3) 0.003(3) -0.012(3)
C42 0.069(4) 0.048(4) 0.041(4) 0.010(3) 0.011(3) -0.016(4)
C43 0.051(4) 0.052(4) 0.044(4) -0.009(3) -0.017(3) 0.009(3)
C44 0.066(4) 0.060(5) 0.046(5) 0.011(4) -0.005(3) 0.000(4)
C45 0.060(4) 0.064(5) 0.042(4) 0.006(3) -0.009(3) -0.018(4)
C46 0.028(3) 0.037(3) 0.056(4) -0.003(3) 0.006(3) 0.006(3)
C47 0.049(4) 0.050(4) 0.046(4) 0.012(3) 0.012(3) 0.007(3)
C48 0.031(3) 0.039(3) 0.041(4) 0.011(3) 0.007(2) 0.007(3)
C49 0.041(3) 0.051(4) 0.029(3) 0.000(3) 0.005(2) 0.008(3)
C50 0.040(3) 0.055(4) 0.033(4) 0.001(3) 0.005(2) 0.011(3)
C51 0.035(3) 0.048(4) 0.050(4) -0.002(3) 0.010(3) 0.002(3)
C52 0.061(5) 0.066(5) 0.066(5) 0.019(4) 0.024(4) 0.018(4)
C53 0.051(4) 0.072(5) 0.090(6) 0.027(4) 0.028(4) 0.021(4)
C54 0.051(4) 0.069(5) 0.101(7) 0.018(5) 0.031(4) 0.009(4)
C55 0.042(3) 0.063(4) 0.032(4) 0.013(3) 0.011(3) 0.010(3)
C56 0.033(3) 0.080(5) 0.042(4) 0.006(3) -0.002(3) 0.015(3)
C57 0.060(4) 0.063(5) 0.033(4) 0.009(3) -0.003(3) 0.002(4)
C58 0.039(3) 0.054(4) 0.035(4) 0.001(3) 0.009(2) 0.012(3)
C59 0.061(5) 0.190(10) 0.032(4) -0.003(5) 0.002(3) 0.052(6)
C60 0.056(5) 0.191(10) 0.032(4) -0.005(5) 0.013(3) 0.047(6)

loop_
_atom_type_symbol
_atom_type_description
_atom_type_scat_dispersion_real
_atom_type_scat_dispersion_imag
_atom_type_scat_source
C C 0.0033 0.0016 'International Tables Vol C Tables 4.2.6.8 and 6.1.1.4'
H H 0.0000 0.0000 'International Tables Vol C Tables 4.2.6.8 and 6.1.1.4'
N N 0.0061 0.0033 'International Tables Vol C Tables 4.2.6.8 and 6.1.1.4'
O O 0.0106 0.0060 'International Tables Vol C Tables 4.2.6.8 and 6.1.1.4'
Co Co 0.3494 0.9721 'International Tables Vol C Tables 4.2.6.8 and 6.1.1.4'

loop_
_geom_angle_atom_site_label_1
_geom_angle_atom_site_label_2
_geom_angle_atom_site_label_3
_geom_angle
_geom_angle_site_symmetry_1
_geom_angle_site_symmetry_3
O1 Co1 O5 105.3(2) . 1_345
O1 Co1 N7 144.8(2) . .
O5 Co1 N7 101.2(2) 1_345 .
O1 Co1 N1 103.7(2) . .
O5 Co1 N1 93.1(2) 1_345 .
N7 Co1 N1 97.5(2) . .
O1 Co1 O2 58.64(17) . .
O5 Co1 O2 163.46(19) 1_345 .
N7 Co1 O2 95.12(18) . .
N1 Co1 O2 87.58(18) . .
O1 Co1 C8 29.38(18) . .
O5 Co1 C8 134.4(2) 1_345 .
N7 Co1 C8 122.0(2) . .
N1 Co1 C8 95.0(2) . .
O2 Co1 C8 29.33(17) . .
O9 Co2 O3 121.8(2) 2_655 .
O9 Co2 N9 122.3(2) 2_655 2_645
O3 Co2 N9 110.8(2) . 2_645
O9 Co2 N3 95.5(2) 2_655 .
O3 Co2 N3 93.1(2) . .
N9 Co2 N3 104.1(2) 2_645 .
O1W Co3 N11 97.03(17) . 1_565
O1W Co3 O7 92.06(17) . .
N11 Co3 O7 89.51(19) 1_565 .
O1W Co3 N5 90.34(19) . .
N11 Co3 N5 91.6(2) 1_565 .
O7 Co3 N5 177.22(16) . .
O1W Co3 O12 107.06(17) . .
N11 Co3 O12 155.56(17) 1_565 .
O7 Co3 O12 93.60(17) . .
N5 Co3 O12 84.36(18) . .
O1W Co3 O11 167.17(17) . .
N11 Co3 O11 95.47(16) 1_565 .
O7 Co3 O11 90.94(16) . .
N5 Co3 O11 86.41(18) . .
O12 Co3 O11 60.28(15) . .
O1W Co3 C30 136.9(2) . .
N11 Co3 C30 125.4(2) 1_565 .
O7 Co3 C30 94.97(18) . .
N5 Co3 C30 82.32(19) . .
O12 Co3 C30 30.16(17) . .
O11 Co3 C30 30.29(18) . .
C8 O1 Co1 97.7(4) . .
C8 O2 Co1 83.2(4) . .
C10 O3 Co2 103.0(4) . .
C18 O5 Co1 103.6(5) . 1_765
C20 O7 Co3 123.8(4) . .
C28 O9 Co2 115.5(5) . 2_655
C30 O11 Co3 88.8(4) . .
C30 O12 Co3 89.1(3) . .
C37 N1 C39 105.2(5) . .
C37 N1 Co1 132.8(4) . .
C39 N1 Co1 121.9(4) . .
C37 N2 C38 107.3(5) . .
C37 N2 C31 126.4(5) . .
C38 N2 C31 125.9(5) . .
C40 N3 C42 105.1(5) . .
C40 N3 Co2 122.6(5) . .
C42 N3 Co2 132.0(4) . .
C40 N4 C41 106.9(5) . .
C40 N4 C33 125.5(5) . .
C41 N4 C33 127.5(5) . .
C43 N5 C45 105.1(6) . .
C43 N5 Co3 121.2(5) . .
C45 N5 Co3 133.5(4) . .
C43 N6 C44 105.5(6) . .
C43 N6 C35 124.1(5) . .
C44 N6 C35 130.2(6) . .
C52 N7 C54 104.1(6) . .
C52 N7 Co1 127.8(5) . .
C54 N7 Co1 124.0(4) . .
C52 N8 C53 107.0(5) . .
C52 N8 C46 127.8(5) . .
C53 N8 C46 125.1(5) . .
C55 N9 C57 106.8(5) . .
C55 N9 Co2 124.5(4) . 2_645
C57 N9 Co2 128.5(4) . 2_645
C55 N10 C56 107.7(5) . .
C55 N10 C48 126.5(5) . .
C56 N10 C48 125.9(5) . .
C58 N11 C59 106.3(5) . .
C58 N11 Co3 126.9(3) . 1_545
C59 N11 Co3 126.4(5) . 1_545
C58 N12 C60 105.9(5) . .
C58 N12 C50 126.0(4) . .
C60 N12 C50 127.8(5) . .
C6 C1 C2 117.8(8) . .
C6 C1 C7 120.7(8) . .
C2 C1 C7 121.4(8) . .
C3 C2 C1 121.2(7) . .
C4 C3 C2 119.1(7) . .
C4 C3 C9 121.2(7) . .
C2 C3 C9 119.7(7) . .
C3 C4 C5 120.7(8) . .
C4 C5 C6 121.0(9) . .
C1 C6 C5 120.1(9) . .
C1 C7 C8 119.5(6) . .
O2 C8 O1 120.2(7) . .
O2 C8 C7 122.2(6) . .
O1 C8 C7 117.6(6) . .
O2 C8 Co1 67.5(4) . .
O1 C8 Co1 53.0(4) . .
C7 C8 Co1 168.8(5) . .
C3 C9 C10 110.2(5) . .
O4 C10 O3 121.4(7) . .
O4 C10 C9 121.6(7) . .
O3 C10 C9 117.0(6) . .
C16 C11 C12 117.9(8) . .
C16 C11 C17 121.0(7) . .
C12 C11 C17 120.9(7) . .
C11 C12 C13 123.0(7) . .
C14 C13 C12 118.5(7) . .
C14 C13 C19 122.4(7) . .
C12 C13 C19 119.0(7) . .
C13 C14 C15 119.3(8) . .
C16 C15 C14 119.9(8) . .
C11 C16 C15 121.3(8) . .
C18 C17 C11 118.3(7) . .
O6 C18 O5 117.4(7) . .
O6 C18 C17 124.9(9) . .
O5 C18 C17 117.6(9) . .
C13 C19 C20 115.2(6) . .
O8 C20 O7 124.6(6) . .
O8 C20 C19 117.4(6) . .
O7 C20 C19 117.9(5) . .
C22 C21 C26 119.0(7) . .
C22 C21 C27 119.9(7) . .
C26 C21 C27 121.0(7) . .
C21 C22 C23 122.0(6) . .
C24 C23 C22 118.1(7) . .
C24 C23 C29 121.2(6) . .
C22 C23 C29 120.7(6) . .
C23 C24 C25 120.5(7) . .
C26 C25 C24 121.4(7) . .
C25 C26 C21 118.9(7) . .
C21 C27 C28 113.3(6) . .
O10 C28 O9 123.3(7) . .
O10 C28 C27 121.0(7) . .
O9 C28 C27 115.7(6) . .
C23 C29 C30 112.3(5) . .
O12 C30 O11 121.1(5) . .
O12 C30 C29 120.3(6) . .
O11 C30 C29 118.6(6) . .
O12 C30 Co3 60.7(3) . .
O11 C30 Co3 60.9(3) . .
C29 C30 Co3 171.4(5) . .
C36 C31 C32 120.9(5) . .
C36 C31 N2 119.8(5) . .
C32 C31 N2 119.0(5) . .
C33 C32 C31 119.0(5) . .
C34 C33 C32 121.3(5) . .
C34 C33 N4 118.6(5) . .
C32 C33 N4 120.1(5) . .
C33 C34 C35 118.7(5) . .
C34 C35 C36 121.5(6) . .
C34 C35 N6 117.1(5) . .
C36 C35 N6 121.4(5) . .
C31 C36 C35 118.6(5) . .
N1 C37 N2 111.1(5) . .
C39 C38 N2 105.7(6) . .
C38 C39 N1 110.6(5) . .
N3 C40 N4 111.9(6) . .
C42 C41 N4 105.9(5) . .
C41 C42 N3 110.1(5) . .
N5 C43 N6 112.7(6) . .
C45 C44 N6 107.2(6) . .
C44 C45 N5 109.4(6) . .
C51 C46 C47 122.6(5) . .
C51 C46 N8 117.7(5) . .
C47 C46 N8 119.7(5) . .
C48 C47 C46 117.9(6) . .
C47 C48 C49 120.7(5) . .
C47 C48 N10 119.8(5) . .
C49 C48 N10 119.5(5) . .
C50 C49 C48 119.6(5) . .
C49 C50 C51 121.7(6) . .
C49 C50 N12 120.0(5) . .
C51 C50 N12 118.3(5) . .
C46 C51 C50 117.5(5) . .
N8 C52 N7 113.5(6) . .
C54 C53 N8 105.3(6) . .
C53 C54 N7 109.9(6) . .
N9 C55 N10 111.1(5) . .
N10 C56 C57 106.0(5) . .
N9 C57 C56 108.5(6) . .
N11 C58 N12 111.9(5) . .
N11 C59 C60 109.4(6) . .
C59 C60 N12 106.3(6) . .

loop_
_geom_bond_atom_site_label_1
_geom_bond_atom_site_label_2
_geom_bond_distance
_geom_bond_site_symmetry_2
Co1 O1 2.010(5) .
Co1 O5 2.019(4) 1_345
Co1 N7 2.055(5) .
Co1 N1 2.074(5) .
Co1 O2 2.321(4) .
Co1 C8 2.495(7) .
Co2 O9 1.947(5) 2_655
Co2 O3 1.989(5) .
Co2 N9 2.025(4) 2_645
Co2 N3 2.045(5) .
Co3 O1W 2.042(4) .
Co3 N11 2.088(5) 1_565
Co3 O7 2.109(4) .
Co3 N5 2.150(5) .
Co3 O12 2.182(4) .
Co3 O11 2.187(4) .
Co3 C30 2.502(6) .
O1 C8 1.235(7) .
O2 C8 1.231(7) .
O3 C10 1.261(8) .
O4 C10 1.230(7) .
O5 C18 1.274(9) .
O5 Co1 2.019(4) 1_765
O6 C18 1.260(10) .
O7 C20 1.264(7) .
O8 C20 1.252(6) .
O9 C28 1.228(8) .
O9 Co2 1.947(5) 2_655
O10 C28 1.191(8) .
O11 C30 1.262(7) .
O12 C30 1.257(7) .
N1 C37 1.330(7) .
N1 C39 1.365(7) .
N2 C37 1.348(7) .
N2 C38 1.373(6) .
N2 C31 1.425(7) .
N3 C40 1.323(7) .
N3 C42 1.363(8) .
N4 C40 1.328(7) .
N4 C41 1.377(7) .
N4 C33 1.422(6) .
N5 C43 1.303(7) .
N5 C45 1.367(8) .
N6 C43 1.345(8) .
N6 C44 1.362(8) .
N6 C35 1.420(7) .
N7 C52 1.310(7) .
N7 C54 1.387(8) .
N8 C52 1.303(8) .
N8 C53 1.389(7) .
N8 C46 1.425(7) .
N9 C55 1.303(7) .
N9 C57 1.358(8) .
N9 Co2 2.025(4) 2_645
N10 C55 1.337(6) .
N10 C56 1.352(7) .
N10 C48 1.418(7) .
N11 C58 1.297(7) .
N11 C59 1.339(7) .
N11 Co3 2.088(5) 1_545
N12 C58 1.331(7) .
N12 C60 1.365(7) .
N12 C50 1.430(7) .
C1 C6 1.372(12) .
C1 C2 1.389(9) .
C1 C7 1.487(10) .
C2 C3 1.383(8) .
C3 C4 1.348(10) .
C3 C9 1.490(9) .
C4 C5 1.348(11) .
C5 C6 1.375(12) .
C7 C8 1.515(9) .
C9 C10 1.502(9) .
C11 C16 1.354(11) .
C11 C12 1.367(8) .
C11 C17 1.504(10) .
C12 C13 1.391(9) .
C13 C14 1.360(11) .
C13 C19 1.505(9) .
C14 C15 1.405(11) .
C15 C16 1.382(11) .
C17 C18 1.459(10) .
C19 C20 1.508(9) .
C21 C22 1.370(9) .
C21 C26 1.384(9) .
C21 C27 1.486(9) .
C22 C23 1.396(8) .
C23 C24 1.357(9) .
C23 C29 1.510(9) .
C24 C25 1.377(10) .
C25 C26 1.376(10) .
C27 C28 1.538(9) .
C29 C30 1.512(8) .
C31 C36 1.374(8) .
C31 C32 1.379(7) .
C32 C33 1.375(7) .
C33 C34 1.367(8) .
C34 C35 1.373(7) .
C35 C36 1.382(7) .
C38 C39 1.356(9) .
C41 C42 1.351(8) .
C44 C45 1.347(9) .
C46 C51 1.382(8) .
C46 C47 1.394(8) .
C47 C48 1.384(7) .
C48 C49 1.387(7) .
C49 C50 1.372(7) .
C50 C51 1.386(7) .
C53 C54 1.346(9) .
C56 C57 1.374(8) .
C59 C60 1.349(10) .
